data_4025600
loop_
_publ_author_name
'Kinkini Roy'
'Chun Wang'
'Mark D. Smith'
'Perry J. Pellechia'
'Linda S. Shimizu'

_publ_section_title
;
 Alkali Metal Ions As Probes of Structure and Recognition Properties of
 Macrocyclic Pyridyl Urea Hosts
;
_journal_name_full 'Journal of Organic Chemistry'
_journal_page_first 5453
_journal_page_last 5460
_journal_paper_doi 10.1021/jo1009596
_journal_volume 75
_journal_year 2010
_chemical_formula_moiety '2(C28 H40 N8 O2), 3(C6 H6), 2(H2 O)'
_chemical_formula_sum 'C74 H102 N16 O6'
_chemical_formula_weight 1311.72
_chemical_name_systematic
; 
 ? 
;
_space_group_IT_number 2
_symmetry_cell_setting triclinic
_symmetry_space_group_name_Hall '-P 1'
_symmetry_space_group_name_H-M 'P -1'
_atom_sites_solution_hydrogens geom
_atom_sites_solution_primary direct
_atom_sites_solution_secondary difmap
_audit_creation_method SHELXL-97
_cell_angle_alpha 90.9320(10)
_cell_angle_beta 93.8400(10)
_cell_angle_gamma 103.5500(10)
_cell_formula_units_Z 2
_cell_length_a 14.2251(7)
_cell_length_b 15.9467(7)
_cell_length_c 16.5472(8)
_cell_measurement_reflns_used 6419
_cell_measurement_temperature 150(2)
_cell_measurement_theta_max 26.276
_cell_measurement_theta_min 2.196
_cell_volume 3639.0(3)
_computing_cell_refinement 'SAINT-Plus Version 6.45 (Bruker, 2001)'
_computing_data_collection 'SMART Version 5.625 (Bruker, 2001)'
_computing_data_reduction 'SAINT-Plus Version 6.45 (Bruker, 2001)'
_computing_molecular_graphics various
_computing_publication_material 'SHELXTL Version 6.14 (Bruker, 2000)'
_computing_structure_refinement 'SHELXL-97 (Sheldrick, 1997)'
_computing_structure_solution 'SHELXS-97 (Sheldrick, 1990)'
_diffrn_ambient_temperature 150(2)
_diffrn_measured_fraction_theta_full 1.000
_diffrn_measured_fraction_theta_max 1.000
_diffrn_measurement_device_type 'Bruker SMART APEX CCD diffractometer'
_diffrn_measurement_method 'omega scans'
_diffrn_radiation_monochromator graphite
_diffrn_radiation_source 'fine-focus sealed tube'
_diffrn_radiation_type MoK\a
_diffrn_radiation_wavelength 0.71073
_diffrn_reflns_av_R_equivalents 0.0311
_diffrn_reflns_av_sigmaI/netI 0.0283
_diffrn_reflns_limit_h_max 16
_diffrn_reflns_limit_h_min -16
_diffrn_reflns_limit_k_max 18
_diffrn_reflns_limit_k_min -18
_diffrn_reflns_limit_l_max 19
_diffrn_reflns_limit_l_min -19
_diffrn_reflns_number 44552
_diffrn_reflns_theta_full 24.11
_diffrn_reflns_theta_max 24.11
_diffrn_reflns_theta_min 1.48
_exptl_absorpt_coefficient_mu 0.078
_exptl_absorpt_correction_type none
_exptl_crystal_colour colorless
_exptl_crystal_density_diffrn 1.197
_exptl_crystal_density_method 'not measured'
_exptl_crystal_description chunk
_exptl_crystal_F_000 1412
_exptl_crystal_size_max 0.55
_exptl_crystal_size_mid 0.50
_exptl_crystal_size_min 0.42
_refine_diff_density_max 0.549
_refine_diff_density_min -0.423
_refine_diff_density_rms 0.044
_refine_ls_extinction_method none
_refine_ls_goodness_of_fit_ref 1.053
_refine_ls_hydrogen_treatment mixed
_refine_ls_matrix_type full
_refine_ls_number_parameters 913
_refine_ls_number_reflns 11589
_refine_ls_number_restraints 66
_refine_ls_restrained_S_all 1.076
_refine_ls_R_factor_all 0.0824
_refine_ls_R_factor_gt 0.0632
_refine_ls_shift/su_max 0.001
_refine_ls_shift/su_mean 0.000
_refine_ls_structure_factor_coef Fsqd
_refine_ls_weighting_details 'calc w=1/[\s^2^(Fo^2^)+(0.0759P)^2^+2.7137P] where P=(Fo^2^+2Fc^2^)/3'
_refine_ls_weighting_scheme calc
_refine_ls_wR_factor_gt 0.1620
_refine_ls_wR_factor_ref 0.1790
_reflns_number_gt 8791
_reflns_number_total 11589
_reflns_threshold_expression >2sigma(I)
_cod_data_source_file jo1009596_si_003.cif
_cod_data_source_block cw06250s
_cod_depositor_comments
;
The following automatic conversions were performed:

'_symmetry_cell_setting' value 'Triclinic' changed to 'triclinic'
according to the built-in table from CIF Core dictionary named
'cif_core.dic' version 2.4.1 from 2010-06-29.

Automatic conversion script
Id: cif_fix_values 1646 2011-03-28 12:23:43Z adriana 
;
_cod_database_code 4025600

loop_
_symmetry_equiv_pos_as_xyz
'x, y, z'
'-x, -y, -z'

loop_
_atom_site_label
_atom_site_type_symbol
_atom_site_fract_x
_atom_site_fract_y
_atom_site_fract_z
_atom_site_U_iso_or_equiv
_atom_site_adp_type
_atom_site_occupancy
_atom_site_symmetry_multiplicity
_atom_site_calc_flag
_atom_site_refinement_flags
_atom_site_disorder_assembly
_atom_site_disorder_group
C1 C 0.61062(18) 0.93884(15) 0.41084(14) 0.0359(6) Uani 1 1 d . . .
C2 C 0.6951(2) 1.09094(18) 0.38956(18) 0.0544(8) Uani 1 1 d . . .
H2A H 0.6986 1.1012 0.3309 0.065 Uiso 1 1 calc R . .
H2B H 0.6888 1.1450 0.4166 0.065 Uiso 1 1 calc R . .
C3 C 0.7836(2) 0.98605(18) 0.39029(17) 0.0531(7) Uani 1 1 d . . .
H3A H 0.8437 0.9703 0.4116 0.064 Uiso 1 1 calc R . .
H3B H 0.7837 0.9866 0.3305 0.064 Uiso 1 1 calc R . .
C4 C 0.5165(2) 1.04703(17) 0.39527(15) 0.0436(6) Uani 1 1 d . . .
H4A H 0.5151 1.0877 0.4408 0.052 Uiso 1 1 calc R . .
H4B H 0.4639 0.9949 0.4008 0.052 Uiso 1 1 calc R . .
C5 C 0.49674(17) 1.08863(15) 0.31662(14) 0.0345(5) Uani 1 1 d . . .
C6 C 0.4568(2) 1.15995(16) 0.31707(16) 0.0446(6) Uani 1 1 d . . .
H6 H 0.4427 1.1837 0.3666 0.054 Uiso 1 1 calc R . .
C7 C 0.4380(2) 1.19586(17) 0.24441(16) 0.0477(7) Uani 1 1 d . . .
H7 H 0.4100 1.2444 0.2430 0.057 Uiso 1 1 calc R . .
C8 C 0.46012(19) 1.16050(16) 0.17411(15) 0.0406(6) Uani 1 1 d . . .
H8 H 0.4484 1.1845 0.1233 0.049 Uiso 1 1 calc R . .
C9 C 0.49981(17) 1.08919(15) 0.17850(14) 0.0336(5) Uani 1 1 d . . .
C10 C 0.5222(2) 1.04741(18) 0.10173(15) 0.0451(6) Uani 1 1 d . . .
H10A H 0.4688 0.9964 0.0867 0.054 Uiso 1 1 calc R . .
H10B H 0.5242 1.0887 0.0575 0.054 Uiso 1 1 calc R . .
C11 C 0.61181(18) 0.93547(15) 0.10343(15) 0.0356(6) Uani 1 1 d . A .
C12 C 0.7019(2) 1.08743(18) 0.1267(2) 0.0591(8) Uani 1 1 d . A .
H12A H 0.6960 1.1407 0.0990 0.071 Uiso 1 1 calc R . .
H12B H 0.7091 1.1006 0.1858 0.071 Uiso 1 1 calc R . .
C13 C 0.7880(2) 0.98090(19) 0.13699(19) 0.0562(8) Uani 1 1 d . A .
H13A H 0.7955 0.9875 0.1968 0.067 Uiso 1 1 calc R . .
H13B H 0.8446 0.9615 0.1189 0.067 Uiso 1 1 calc R . .
C14 C 0.7006(2) 0.82405(17) 0.11781(19) 0.0539(8) Uani 1 1 d . A .
H14A H 0.7682 0.8185 0.1156 0.065 Uiso 1 1 calc R . .
H14B H 0.6627 0.7927 0.0696 0.065 Uiso 1 1 calc R . .
C15 C 0.66011(19) 0.78113(16) 0.19281(19) 0.0491(7) Uani 1 1 d . . .
C16 C 0.5921(2) 0.70255(18) 0.1866(2) 0.0623(9) Uani 1 1 d . . .
H16 H 0.5692 0.6757 0.1350 0.075 Uiso 1 1 calc R . .
C17 C 0.5586(2) 0.66445(18) 0.2561(3) 0.0697(10) Uani 1 1 d . . .
H17 H 0.5115 0.6111 0.2535 0.084 Uiso 1 1 calc R . .
C18 C 0.5946(2) 0.70500(18) 0.3297(2) 0.0627(9) Uani 1 1 d . . .
H18 H 0.5732 0.6796 0.3788 0.075 Uiso 1 1 calc R . .
C19 C 0.66214(19) 0.78334(16) 0.33117(19) 0.0490(7) Uani 1 1 d . . .
C20 C 0.7035(2) 0.83032(18) 0.41010(19) 0.0538(7) Uani 1 1 d . . .
H20A H 0.6673 0.8007 0.4547 0.065 Uiso 1 1 calc R . .
H20B H 0.7719 0.8267 0.4196 0.065 Uiso 1 1 calc R . .
C21 C 0.81453(19) 1.09297(18) 0.50792(16) 0.0448(6) Uani 1 1 d . . .
C22 C 0.7416(3) 1.0528(3) 0.5672(2) 0.1056(17) Uani 1 1 d . . .
H22A H 0.6801 1.0690 0.5540 0.158 Uiso 1 1 calc R . .
H22B H 0.7664 1.0737 0.6224 0.158 Uiso 1 1 calc R . .
H22C H 0.7310 0.9899 0.5637 0.158 Uiso 1 1 calc R . .
C23 C 0.8317(3) 1.1910(2) 0.5186(2) 0.0885(12) Uani 1 1 d . . .
H23A H 0.8735 1.2190 0.4773 0.133 Uiso 1 1 calc R . .
H23B H 0.8630 1.2093 0.5726 0.133 Uiso 1 1 calc R . .
H23C H 0.7694 1.2074 0.5126 0.133 Uiso 1 1 calc R . .
C24 C 0.9110(3) 1.0717(3) 0.5264(2) 0.0796(11) Uani 1 1 d . . .
H24A H 0.9020 1.0090 0.5283 0.119 Uiso 1 1 calc R . .
H24B H 0.9396 1.0984 0.5788 0.119 Uiso 1 1 calc R . .
H24C H 0.9542 1.0940 0.4839 0.119 Uiso 1 1 calc R . .
C29 C 0.3429(2) 0.52285(15) 0.08504(15) 0.0405(6) Uani 1 1 d . . .
C30 C 0.2610(2) 0.37032(17) 0.10697(18) 0.0584(8) Uani 1 1 d . . .
H30A H 0.2666 0.3164 0.0792 0.070 Uiso 1 1 calc R . .
H30B H 0.2597 0.3599 0.1657 0.070 Uiso 1 1 calc R . .
C31 C 0.1717(2) 0.47425(17) 0.11112(17) 0.0536(8) Uani 1 1 d . . .
H31A H 0.1752 0.4727 0.1710 0.064 Uiso 1 1 calc R . .
H31B H 0.1104 0.4896 0.0929 0.064 Uiso 1 1 calc R . .
C32 C 0.4406(3) 0.41817(19) 0.1011(2) 0.0668(10) Uani 1 1 d . . .
H32A H 0.4824 0.4525 0.0621 0.080 Uiso 1 1 calc R . .
H32B H 0.4323 0.3565 0.0857 0.080 Uiso 1 1 calc R . .
C33 C 0.4922(2) 0.43474(16) 0.1850(2) 0.0567(8) Uani 1 1 d . . .
C34 C 0.5939(3) 0.4631(2) 0.1957(4) 0.0958(16) Uani 1 1 d . . .
H34 H 0.6327 0.4751 0.1508 0.115 Uiso 1 1 calc R . .
C35 C 0.6354(3) 0.4729(3) 0.2761(4) 0.1106(19) Uani 1 1 d . . .
H35 H 0.7036 0.4923 0.2861 0.133 Uiso 1 1 calc R . .
C36 C 0.5796(3) 0.4552(2) 0.3385(3) 0.0935(14) Uani 1 1 d . . .
H36 H 0.6081 0.4608 0.3925 0.112 Uiso 1 1 calc R . .
C37 C 0.4828(2) 0.42921(16) 0.3240(2) 0.0627(9) Uani 1 1 d . . .
C38 C 0.4195(3) 0.40786(19) 0.39428(19) 0.0634(9) Uani 1 1 d . . .
H38A H 0.4032 0.3445 0.4002 0.076 Uiso 1 1 calc R . .
H38B H 0.4571 0.4343 0.4446 0.076 Uiso 1 1 calc R . .
C39 C 0.3356(2) 0.52159(15) 0.39712(15) 0.0427(6) Uani 1 1 d . B .
C40 C 0.2391(3) 0.37659(19) 0.35643(19) 0.0679(10) Uani 1 1 d . B .
H40A H 0.2336 0.3766 0.2965 0.082 Uiso 1 1 calc R . .
H40B H 0.2407 0.3174 0.3727 0.082 Uiso 1 1 calc R . .
C41 C 0.1576(2) 0.48401(19) 0.36211(19) 0.0624(9) Uani 1 1 d . B .
H41A H 0.1042 0.5032 0.3865 0.075 Uiso 1 1 calc R . .
H41B H 0.1461 0.4844 0.3025 0.075 Uiso 1 1 calc R . .
C42 C 0.25215(19) 0.63637(16) 0.38517(16) 0.0427(6) Uani 1 1 d . B .
H42A H 0.2925 0.6658 0.4331 0.051 Uiso 1 1 calc R . .
H42B H 0.1855 0.6438 0.3897 0.051 Uiso 1 1 calc R . .
C43 C 0.29122(17) 0.68020(15) 0.30984(15) 0.0358(6) Uani 1 1 d . . .
C44 C 0.35391(18) 0.76137(15) 0.31536(16) 0.0391(6) Uani 1 1 d . . .
H44 H 0.3751 0.7893 0.3667 0.047 Uiso 1 1 calc R . .
C45 C 0.38506(18) 0.80099(15) 0.24548(16) 0.0404(6) Uani 1 1 d . . .
H45 H 0.4285 0.8563 0.2478 0.049 Uiso 1 1 calc R . .
C46 C 0.35197(18) 0.75885(15) 0.17208(16) 0.0385(6) Uani 1 1 d . . .
H46 H 0.3719 0.7850 0.1229 0.046 Uiso 1 1 calc R . .
C47 C 0.28928(17) 0.67788(14) 0.17083(15) 0.0339(5) Uani 1 1 d . . .
C48 C 0.24913(19) 0.63094(15) 0.09106(15) 0.0395(6) Uani 1 1 d . . .
H48A H 0.1806 0.6339 0.0813 0.047 Uiso 1 1 calc R . .
H48B H 0.2853 0.6617 0.0470 0.047 Uiso 1 1 calc R . .
C49 C 0.1397(2) 0.36888(17) -0.00904(17) 0.0521(7) Uani 1 1 d D . .
C50 C 0.2197(3) 0.4012(2) -0.06762(18) 0.0641(9) Uani 1 1 d D . .
H50A H 0.2400 0.4643 -0.0635 0.096 Uiso 1 1 calc R . .
H50B H 0.1945 0.3830 -0.1233 0.096 Uiso 1 1 calc R . .
H50C H 0.2755 0.3767 -0.0532 0.096 Uiso 1 1 calc R . .
C51 C 0.1091(3) 0.27046(19) -0.0182(2) 0.0716(10) Uani 1 1 d D . .
H51A H 0.1646 0.2461 -0.0029 0.107 Uiso 1 1 calc R . .
H51B H 0.0862 0.2538 -0.0747 0.107 Uiso 1 1 calc R . .
H51C H 0.0568 0.2485 0.0171 0.107 Uiso 1 1 calc R . .
C52 C 0.0538(3) 0.4057(2) -0.0315(2) 0.0743(10) Uani 1 1 d D . .
H52A H 0.0027 0.3843 0.0051 0.111 Uiso 1 1 calc R . .
H52B H 0.0294 0.3879 -0.0874 0.111 Uiso 1 1 calc R . .
H52C H 0.0733 0.4688 -0.0267 0.111 Uiso 1 1 calc R . .
C25A C 0.8122(2) 1.0781(2) 0.0181(2) 0.0625(8) Uani 0.738(10) 1 d PD A 1
C26A C 0.7312(3) 1.0432(4) -0.0470(3) 0.0704(19) Uani 0.738(10) 1 d PD A 1
H26A H 0.7095 0.9805 -0.0430 0.106 Uiso 0.738(10) 1 calc PR A 1
H26B H 0.7552 1.0568 -0.1006 0.106 Uiso 0.738(10) 1 calc PR A 1
H26C H 0.6768 1.0699 -0.0395 0.106 Uiso 0.738(10) 1 calc PR A 1
C27A C 0.8356(4) 1.1795(3) 0.0108(3) 0.0629(16) Uani 0.738(10) 1 d PD A 1
H27A H 0.7760 1.1997 0.0148 0.094 Uiso 0.738(10) 1 calc PR A 1
H27B H 0.8620 1.1952 -0.0415 0.094 Uiso 0.738(10) 1 calc PR A 1
H27C H 0.8833 1.2066 0.0547 0.094 Uiso 0.738(10) 1 calc PR A 1
C28A C 0.9045(5) 1.0506(7) 0.0069(8) 0.085(3) Uani 0.738(10) 1 d PD A 1
H28A H 0.9521 1.0742 0.0519 0.128 Uiso 0.738(10) 1 calc PR A 1
H28B H 0.9301 1.0723 -0.0443 0.128 Uiso 0.738(10) 1 calc PR A 1
H28C H 0.8915 0.9875 0.0056 0.128 Uiso 0.738(10) 1 calc PR A 1
C25B C 0.8122(2) 1.0781(2) 0.0181(2) 0.0625(8) Uani 0.262(10) 1 d PD A 2
C26B C 0.7552(9) 0.9900(8) -0.0378(7) 0.056(4) Uiso 0.262(10) 1 d PD A 2
H26D H 0.6857 0.9773 -0.0300 0.084 Uiso 0.262(10) 1 calc PR A 2
H26E H 0.7814 0.9409 -0.0210 0.084 Uiso 0.262(10) 1 calc PR A 2
H26F H 0.7652 1.0004 -0.0952 0.084 Uiso 0.262(10) 1 calc PR A 2
C27B C 0.7902(18) 1.1512(12) -0.0225(14) 0.113(8) Uiso 0.262(10) 1 d PD A 2
H27D H 0.7689 1.1884 0.0167 0.170 Uiso 0.262(10) 1 calc PR A 2
H27E H 0.7385 1.1310 -0.0653 0.170 Uiso 0.262(10) 1 calc PR A 2
H27F H 0.8483 1.1840 -0.0463 0.170 Uiso 0.262(10) 1 calc PR A 2
C28B C 0.9146(11) 1.0675(18) 0.009(2) 0.065(7) Uiso 0.262(10) 1 d PD A 2
H28D H 0.9356 1.0879 -0.0437 0.098 Uiso 0.262(10) 1 calc PR A 2
H28E H 0.9155 1.0065 0.0133 0.098 Uiso 0.262(10) 1 calc PR A 2
H28F H 0.9587 1.1013 0.0522 0.098 Uiso 0.262(10) 1 calc PR A 2
C53A C 0.1343(2) 0.3733(2) 0.46959(18) 0.0658(10) Uani 0.541(14) 1 d PD B 3
C54A C 0.2288(6) 0.3981(6) 0.5336(4) 0.065(3) Uani 0.541(14) 1 d PD B 3
H54A H 0.2564 0.4605 0.5337 0.097 Uiso 0.541(14) 1 calc PR B 3
H54B H 0.2772 0.3674 0.5178 0.097 Uiso 0.541(14) 1 calc PR B 3
H54C H 0.2097 0.3814 0.5880 0.097 Uiso 0.541(14) 1 calc PR B 3
C55A C 0.1111(10) 0.2733(6) 0.4704(11) 0.069(3) Uani 0.541(14) 1 d PD B 3
H55A H 0.0918 0.2542 0.5241 0.103 Uiso 0.541(14) 1 calc PR B 3
H55B H 0.1687 0.2533 0.4580 0.103 Uiso 0.541(14) 1 calc PR B 3
H55C H 0.0580 0.2494 0.4296 0.103 Uiso 0.541(14) 1 calc PR B 3
C56A C 0.0539(9) 0.4057(8) 0.4944(8) 0.090(4) Uani 0.541(14) 1 d PD B 3
H56A H 0.0758 0.4677 0.5073 0.135 Uiso 0.541(14) 1 calc PR B 3
H56B H 0.0287 0.3756 0.5424 0.135 Uiso 0.541(14) 1 calc PR B 3
H56C H 0.0027 0.3958 0.4502 0.135 Uiso 0.541(14) 1 calc PR B 3
C53B C 0.1343(2) 0.3733(2) 0.46959(18) 0.0658(10) Uani 0.459(14) 1 d PD B 4
C54B C 0.1831(9) 0.4454(8) 0.5349(4) 0.079(4) Uani 0.459(14) 1 d PD B 4
H54D H 0.2536 0.4527 0.5376 0.118 Uiso 0.459(14) 1 calc PR B 4
H54E H 0.1592 0.4286 0.5879 0.118 Uiso 0.459(14) 1 calc PR B 4
H54F H 0.1670 0.4998 0.5200 0.118 Uiso 0.459(14) 1 calc PR B 4
C55B C 0.1461(12) 0.2852(8) 0.4836(15) 0.091(6) Uani 0.459(14) 1 d PD B 4
H55D H 0.1131 0.2466 0.4384 0.137 Uiso 0.459(14) 1 calc PR B 4
H55E H 0.1178 0.2648 0.5342 0.137 Uiso 0.459(14) 1 calc PR B 4
H55F H 0.2153 0.2855 0.4876 0.137 Uiso 0.459(14) 1 calc PR B 4
C56B C 0.0230(8) 0.3717(10) 0.4737(8) 0.077(4) Uani 0.459(14) 1 d PD B 4
H56D H 0.0130 0.4297 0.4646 0.116 Uiso 0.459(14) 1 calc PR B 4
H56E H 0.0023 0.3532 0.5273 0.116 Uiso 0.459(14) 1 calc PR B 4
H56F H -0.0153 0.3314 0.4319 0.116 Uiso 0.459(14) 1 calc PR B 4
N1 N 0.60865(15) 1.02264(12) 0.40162(12) 0.0377(5) Uani 1 1 d . . .
N2 N 0.78378(16) 1.07079(14) 0.42067(13) 0.0456(5) Uani 1 1 d . . .
N3 N 0.69963(15) 0.92070(13) 0.41297(14) 0.0446(5) Uani 1 1 d . . .
N4 N 0.51790(14) 1.05316(12) 0.24862(11) 0.0327(4) Uani 1 1 d . . .
N5 N 0.61260(15) 1.02050(12) 0.10779(12) 0.0384(5) Uani 1 1 d . . .
N6 N 0.78685(17) 1.06335(15) 0.10308(15) 0.0535(6) Uani 1 1 d . . .
N7 N 0.69955(15) 0.91505(13) 0.11321(14) 0.0456(5) Uani 1 1 d . . .
N8 N 0.69510(15) 0.82147(13) 0.26374(15) 0.0451(6) Uani 1 1 d . . .
N9 N 0.34641(18) 0.43879(13) 0.09331(14) 0.0490(6) Uani 1 1 d . . .
N10 N 0.17097(18) 0.39011(13) 0.07836(13) 0.0498(6) Uani 1 1 d . . .
N11 N 0.25373(15) 0.54078(12) 0.08612(13) 0.0402(5) Uani 1 1 d . . .
N12 N 0.43839(16) 0.41825(13) 0.24788(15) 0.0466(6) Uani 1 1 d . . .
N13 N 0.33140(19) 0.43640(13) 0.38642(14) 0.0521(6) Uani 1 1 d . . .
N14 N 0.1560(2) 0.39774(15) 0.38566(14) 0.0585(7) Uani 1 1 d . . .
N15 N 0.24987(16) 0.54532(13) 0.38714(13) 0.0443(5) Uani 1 1 d . . .
N16 N 0.25858(14) 0.63815(12) 0.23837(12) 0.0343(5) Uani 1 1 d . . .
O1 O 0.53668(12) 0.88197(10) 0.42033(11) 0.0420(4) Uani 1 1 d . . .
O2 O 0.53618(12) 0.87900(10) 0.08851(11) 0.0422(4) Uani 1 1 d . . .
O3 O 0.41638(13) 0.57921(11) 0.07359(11) 0.0476(5) Uani 1 1 d . . .
O4 O 0.41307(13) 0.57425(11) 0.41786(11) 0.0472(5) Uani 1 1 d . . .
O5 O 0.47124(19) 0.73312(13) 0.50935(13) 0.0669(7) Uani 1 1 d D . .
H5A H 0.496(3) 0.774(2) 0.477(2) 0.097(13) Uiso 1 1 d D . .
H5B H 0.455(2) 0.6861(16) 0.4790(18) 0.073(10) Uiso 1 1 d D . .
O6 O 0.46212(19) 0.73289(13) -0.01286(13) 0.0636(6) Uani 1 1 d D . .
H6A H 0.487(2) 0.7753(18) 0.0219(18) 0.078(11) Uiso 1 1 d D . .
H6B H 0.444(3) 0.6864(17) 0.015(2) 0.081(11) Uiso 1 1 d D . .
C61 C 0.9355(3) 0.8110(3) 0.25885(19) 0.0677(10) Uani 1 1 d . . .
H61 H 0.8999 0.8544 0.2615 0.081 Uiso 1 1 calc R . .
C62 C 0.8926(3) 0.7277(3) 0.27298(18) 0.0679(10) Uani 1 1 d . . .
H62 H 0.8267 0.7129 0.2856 0.082 Uiso 1 1 calc R . .
C63 C 0.9433(2) 0.6644(3) 0.26919(19) 0.0693(9) Uani 1 1 d . . .
H63 H 0.9123 0.6064 0.2792 0.083 Uiso 1 1 calc R . .
C64 C 1.0386(2) 0.6846(3) 0.25105(19) 0.0671(9) Uani 1 1 d . . .
H64 H 1.0732 0.6404 0.2483 0.081 Uiso 1 1 calc R . .
C65 C 1.0837(2) 0.7674(3) 0.23706(19) 0.0674(9) Uani 1 1 d . . .
H65 H 1.1498 0.7812 0.2251 0.081 Uiso 1 1 calc R . .
C66 C 1.0330(3) 0.8325(3) 0.2402(2) 0.0765(10) Uani 1 1 d . . .
H66 H 1.0640 0.8905 0.2299 0.092 Uiso 1 1 calc R . .
C71A C 0.9937(2) 0.1980(2) 0.2393(2) 0.0944(17) Uani 0.818(4) 1 d PG C 5
H71A H 0.9486 0.2331 0.2306 0.113 Uiso 0.818(4) 1 calc PR C 5
C72A C 0.9720(2) 0.1270(2) 0.2883(2) 0.0939(18) Uani 0.818(4) 1 d PG C 5
H72A H 0.9121 0.1136 0.3130 0.113 Uiso 0.818(4) 1 calc PR C 5
C73A C 1.0379(3) 0.07573(18) 0.3011(2) 0.1007(19) Uani 0.818(4) 1 d PG C 5
H73A H 1.0231 0.0272 0.3345 0.121 Uiso 0.818(4) 1 calc PR C 5
C74A C 1.1255(3) 0.0954(2) 0.2649(3) 0.124(2) Uani 0.818(4) 1 d PG C 5
H74A H 1.1705 0.0603 0.2736 0.149 Uiso 0.818(4) 1 calc PR C 5
C75A C 1.1472(2) 0.1664(3) 0.2159(2) 0.1031(19) Uani 0.818(4) 1 d PG C 5
H75A H 1.2070 0.1798 0.1912 0.124 Uiso 0.818(4) 1 calc PR C 5
C76A C 1.0813(3) 0.2177(2) 0.20314(19) 0.0925(18) Uani 0.818(4) 1 d PG C 5
H76A H 1.0961 0.2662 0.1697 0.111 Uiso 0.818(4) 1 calc PR C 5
C71B C 1.0171(8) 0.1338(10) 0.2101(8) 0.073(2) Uiso 0.182(4) 1 d PG C 6
H71B H 0.9600 0.1404 0.1802 0.087 Uiso 0.182(4) 1 calc PR C 6
C72B C 1.0198(8) 0.1307(10) 0.2941(8) 0.073(2) Uiso 0.182(4) 1 d PG C 6
H72B H 0.9647 0.1353 0.3216 0.087 Uiso 0.182(4) 1 calc PR C 6
C73B C 1.1033(10) 0.1210(10) 0.3378(6) 0.073(2) Uiso 0.182(4) 1 d PG C 6
H73B H 1.1052 0.1189 0.3952 0.087 Uiso 0.182(4) 1 calc PR C 6
C74B C 1.1841(8) 0.1144(10) 0.2975(7) 0.073(2) Uiso 0.182(4) 1 d PG C 6
H74B H 1.2411 0.1077 0.3274 0.087 Uiso 0.182(4) 1 calc PR C 6
C75B C 1.1813(8) 0.1174(9) 0.2135(7) 0.073(2) Uiso 0.182(4) 1 d PG C 6
H75B H 1.2365 0.1129 0.1860 0.087 Uiso 0.182(4) 1 calc PR C 6
C76B C 1.0978(9) 0.1272(9) 0.1698(6) 0.073(2) Uiso 0.182(4) 1 d PG C 6
H76B H 1.0960 0.1293 0.1124 0.087 Uiso 0.182(4) 1 calc PR C 6
C81A C 0.7251(3) 0.2968(3) 0.2553(4) 0.097(2) Uani 0.756(8) 1 d PG D 7
H81A H 0.6694 0.2590 0.2740 0.116 Uiso 0.756(8) 1 calc PR D 7
C82A C 0.7283(3) 0.3157(3) 0.1737(3) 0.0758(18) Uani 0.756(8) 1 d PG D 7
H82A H 0.6747 0.2909 0.1366 0.091 Uiso 0.756(8) 1 calc PR D 7
C83A C 0.8099(3) 0.3710(3) 0.1463(2) 0.0862(17) Uani 0.756(8) 1 d PG D 7
H83A H 0.8121 0.3839 0.0906 0.103 Uiso 0.756(8) 1 calc PR D 7
C84A C 0.8883(3) 0.4072(3) 0.2006(3) 0.099(2) Uani 0.756(8) 1 d PG D 7
H84A H 0.9441 0.4450 0.1819 0.119 Uiso 0.756(8) 1 calc PR D 7
C85A C 0.8851(3) 0.3883(4) 0.2822(3) 0.130(4) Uani 0.756(8) 1 d PG D 7
H85A H 0.9387 0.4131 0.3193 0.157 Uiso 0.756(8) 1 calc PR D 7
C86A C 0.8036(4) 0.3330(4) 0.3095(3) 0.134(3) Uani 0.756(8) 1 d PG D 7
H86A H 0.8014 0.3201 0.3653 0.161 Uiso 0.756(8) 1 calc PR D 7
C81B C 0.7390(8) 0.2895(11) 0.2420(10) 0.073(2) Uiso 0.244(8) 1 d PG D 8
H81B H 0.6782 0.2658 0.2629 0.087 Uiso 0.244(8) 1 calc PR D 8
C82B C 0.7430(8) 0.3153(12) 0.1623(9) 0.073(2) Uiso 0.244(8) 1 d PG D 8
H82B H 0.6848 0.3093 0.1286 0.087 Uiso 0.244(8) 1 calc PR D 8
C83B C 0.8320(10) 0.3499(10) 0.1317(6) 0.073(2) Uiso 0.244(8) 1 d PG D 8
H83B H 0.8347 0.3676 0.0772 0.087 Uiso 0.244(8) 1 calc PR D 8
C84B C 0.9171(8) 0.3588(9) 0.1809(6) 0.073(2) Uiso 0.244(8) 1 d PG D 8
H84B H 0.9779 0.3825 0.1600 0.087 Uiso 0.244(8) 1 calc PR D 8
C85B C 0.9131(8) 0.3330(9) 0.2607(6) 0.073(2) Uiso 0.244(8) 1 d PG D 8
H85B H 0.9713 0.3390 0.2943 0.087 Uiso 0.244(8) 1 calc PR D 8
C86B C 0.8241(10) 0.2983(8) 0.2913(7) 0.073(2) Uiso 0.244(8) 1 d PG D 8
H86B H 0.8214 0.2807 0.3458 0.087 Uiso 0.244(8) 1 calc PR D 8

loop_
_atom_site_aniso_label
_atom_site_aniso_U_11
_atom_site_aniso_U_22
_atom_site_aniso_U_33
_atom_site_aniso_U_23
_atom_site_aniso_U_13
_atom_site_aniso_U_12
C1 0.0404(14) 0.0307(13) 0.0337(13) 0.0028(10) -0.0055(11) 0.0048(11)
C2 0.0594(18) 0.0419(15) 0.0497(17) 0.0141(13) -0.0171(14) -0.0077(13)
C3 0.0491(17) 0.0565(18) 0.0447(16) -0.0055(13) 0.0040(13) -0.0056(14)
C4 0.0592(17) 0.0441(14) 0.0336(14) 0.0040(11) 0.0055(12) 0.0238(13)
C5 0.0394(14) 0.0320(12) 0.0326(13) 0.0003(10) 0.0013(10) 0.0098(10)
C6 0.0625(18) 0.0395(14) 0.0368(14) -0.0031(11) 0.0026(12) 0.0227(13)
C7 0.0677(19) 0.0381(14) 0.0451(16) -0.0015(12) -0.0017(13) 0.0300(13)
C8 0.0550(16) 0.0387(14) 0.0329(13) 0.0039(11) -0.0017(11) 0.0214(12)
C9 0.0373(13) 0.0311(12) 0.0334(13) 0.0018(10) -0.0003(10) 0.0109(10)
C10 0.0614(18) 0.0486(15) 0.0344(14) 0.0030(11) 0.0032(12) 0.0311(14)
C11 0.0373(14) 0.0314(13) 0.0390(14) 0.0025(10) 0.0091(11) 0.0082(11)
C12 0.065(2) 0.0391(15) 0.066(2) -0.0079(14) 0.0262(16) -0.0069(14)
C13 0.0435(16) 0.0602(18) 0.0572(18) 0.0081(14) 0.0006(14) -0.0029(14)
C14 0.0492(17) 0.0433(16) 0.074(2) -0.0116(14) -0.0037(15) 0.0235(13)
C15 0.0395(15) 0.0315(13) 0.081(2) -0.0039(14) -0.0016(14) 0.0191(12)
C16 0.0487(17) 0.0315(15) 0.108(3) -0.0142(16) -0.0027(18) 0.0154(13)
C17 0.0549(19) 0.0271(15) 0.128(3) -0.0040(19) 0.020(2) 0.0090(13)
C18 0.0580(19) 0.0313(15) 0.106(3) 0.0108(16) 0.0271(18) 0.0189(14)
C19 0.0405(15) 0.0303(13) 0.082(2) 0.0107(14) 0.0108(14) 0.0177(12)
C20 0.0473(17) 0.0467(16) 0.073(2) 0.0183(14) 0.0047(15) 0.0207(13)
C21 0.0380(14) 0.0526(16) 0.0368(14) -0.0003(12) -0.0032(11) -0.0018(12)
C22 0.081(3) 0.159(4) 0.0409(19) 0.009(2) -0.0030(18) -0.041(3)
C23 0.119(3) 0.080(3) 0.069(2) -0.0243(19) -0.025(2) 0.038(2)
C24 0.072(2) 0.118(3) 0.057(2) -0.007(2) -0.0166(17) 0.046(2)
C29 0.0545(17) 0.0296(13) 0.0373(14) 0.0012(10) 0.0159(12) 0.0063(12)
C30 0.089(2) 0.0328(14) 0.0462(17) 0.0037(12) 0.0123(16) -0.0030(15)
C31 0.0640(19) 0.0416(15) 0.0477(16) -0.0109(12) 0.0261(14) -0.0083(13)
C32 0.091(2) 0.0412(16) 0.085(2) 0.0225(16) 0.055(2) 0.0349(16)
C33 0.0523(18) 0.0241(13) 0.099(3) 0.0062(14) 0.0228(18) 0.0157(12)
C34 0.062(2) 0.0437(19) 0.192(5) 0.004(2) 0.055(3) 0.0210(17)
C35 0.046(2) 0.066(3) 0.213(6) -0.034(3) -0.022(3) 0.0100(19)
C36 0.053(2) 0.067(2) 0.160(4) -0.032(3) -0.018(3) 0.0239(19)
C37 0.0553(19) 0.0250(13) 0.107(3) -0.0156(15) -0.0287(19) 0.0186(13)
C38 0.098(3) 0.0380(16) 0.0544(19) -0.0063(13) -0.0176(18) 0.0227(16)
C39 0.0629(18) 0.0274(13) 0.0333(14) 0.0003(10) 0.0024(12) 0.0018(13)
C40 0.099(3) 0.0391(16) 0.0472(18) -0.0077(13) 0.0032(17) -0.0200(16)
C41 0.066(2) 0.0547(18) 0.0496(18) 0.0157(14) -0.0110(15) -0.0165(15)
C42 0.0434(15) 0.0392(14) 0.0448(15) -0.0012(11) 0.0052(12) 0.0076(12)
C43 0.0351(13) 0.0320(12) 0.0423(14) -0.0011(11) 0.0030(11) 0.0122(10)
C44 0.0391(14) 0.0319(13) 0.0461(15) -0.0050(11) 0.0008(11) 0.0092(11)
C45 0.0360(14) 0.0280(12) 0.0557(17) -0.0026(11) 0.0053(12) 0.0042(10)
C46 0.0401(14) 0.0308(13) 0.0465(15) 0.0011(11) 0.0106(11) 0.0103(11)
C47 0.0328(13) 0.0293(12) 0.0423(14) 0.0008(10) 0.0080(11) 0.0109(10)
C48 0.0424(15) 0.0328(13) 0.0435(15) -0.0020(11) 0.0056(11) 0.0085(11)
C49 0.0666(19) 0.0419(15) 0.0423(16) -0.0084(12) 0.0158(14) -0.0008(14)
C50 0.081(2) 0.0639(19) 0.0443(17) -0.0063(14) 0.0217(16) 0.0060(17)
C51 0.091(3) 0.0507(18) 0.065(2) -0.0211(16) 0.0177(18) -0.0016(17)
C52 0.077(2) 0.080(2) 0.066(2) -0.0139(18) 0.0135(18) 0.0177(19)
C25A 0.0408(17) 0.076(2) 0.069(2) 0.0162(17) 0.0206(15) 0.0045(15)
C26A 0.067(3) 0.082(4) 0.057(3) 0.008(2) 0.024(2) 0.001(3)
C27A 0.060(3) 0.067(3) 0.069(3) 0.027(2) 0.022(3) 0.021(2)
C28A 0.070(4) 0.070(5) 0.128(7) 0.024(4) 0.053(4) 0.028(3)
C25B 0.0408(17) 0.076(2) 0.069(2) 0.0162(17) 0.0206(15) 0.0045(15)
C53A 0.074(2) 0.062(2) 0.0416(17) 0.0142(15) -0.0040(15) -0.0226(17)
C54A 0.071(5) 0.070(5) 0.041(3) 0.009(3) -0.007(3) -0.005(4)
C55A 0.058(8) 0.070(5) 0.076(6) 0.033(4) -0.001(6) 0.012(4)
C56A 0.124(9) 0.078(8) 0.073(7) -0.002(5) -0.001(6) 0.038(6)
C53B 0.074(2) 0.062(2) 0.0416(17) 0.0142(15) -0.0040(15) -0.0226(17)
C54B 0.085(8) 0.095(8) 0.035(4) 0.003(4) 0.015(4) -0.025(6)
C55B 0.053(9) 0.122(10) 0.104(12) 0.078(9) 0.011(8) 0.026(7)
C56B 0.105(8) 0.084(9) 0.048(7) 0.017(5) 0.034(6) 0.025(6)
N1 0.0443(12) 0.0294(11) 0.0372(11) 0.0048(8) -0.0059(9) 0.0065(9)
N2 0.0462(13) 0.0460(13) 0.0359(12) 0.0041(10) -0.0017(10) -0.0053(10)
N3 0.0363(12) 0.0388(12) 0.0578(14) 0.0083(10) -0.0040(10) 0.0085(9)
N4 0.0369(11) 0.0305(10) 0.0329(11) 0.0015(8) 0.0009(9) 0.0130(8)
N5 0.0440(12) 0.0291(10) 0.0440(12) 0.0037(9) 0.0127(10) 0.0095(9)
N6 0.0448(14) 0.0501(14) 0.0579(15) 0.0046(11) 0.0096(11) -0.0059(11)
N7 0.0340(12) 0.0361(12) 0.0679(15) -0.0037(10) 0.0049(10) 0.0103(9)
N8 0.0348(12) 0.0304(11) 0.0725(16) 0.0023(11) 0.0010(11) 0.0133(9)
N9 0.0682(16) 0.0301(11) 0.0517(14) 0.0066(10) 0.0227(12) 0.0121(11)
N10 0.0673(16) 0.0340(12) 0.0410(13) -0.0045(10) 0.0183(11) -0.0058(11)
N11 0.0445(13) 0.0299(11) 0.0446(12) -0.0033(9) 0.0139(10) 0.0030(9)
N12 0.0428(13) 0.0270(11) 0.0716(16) 0.0022(10) 0.0038(12) 0.0118(9)
N13 0.0760(17) 0.0281(11) 0.0485(14) -0.0011(10) -0.0073(12) 0.0085(11)
N14 0.0722(18) 0.0470(14) 0.0421(14) 0.0025(11) 0.0028(12) -0.0140(12)
N15 0.0448(13) 0.0357(12) 0.0479(13) 0.0029(10) 0.0035(10) 0.0003(10)
N16 0.0320(11) 0.0289(10) 0.0427(12) -0.0021(9) 0.0054(9) 0.0084(8)
O1 0.0421(10) 0.0309(9) 0.0501(11) 0.0022(8) 0.0011(8) 0.0034(8)
O2 0.0363(10) 0.0340(9) 0.0541(11) 0.0035(8) 0.0037(8) 0.0039(8)
O3 0.0499(11) 0.0337(9) 0.0608(12) 0.0085(8) 0.0205(9) 0.0079(8)
O4 0.0531(12) 0.0306(9) 0.0546(12) -0.0036(8) -0.0046(9) 0.0058(9)
O5 0.1104(19) 0.0380(12) 0.0412(12) -0.0004(10) -0.0088(12) -0.0004(12)
O6 0.1019(18) 0.0391(12) 0.0453(12) 0.0025(10) 0.0235(12) 0.0022(12)
C61 0.064(2) 0.106(3) 0.0452(18) -0.0103(18) -0.0047(15) 0.048(2)
C62 0.058(2) 0.113(3) 0.0454(18) 0.0020(18) 0.0055(15) 0.045(2)
C63 0.062(2) 0.107(3) 0.0512(19) 0.0084(18) 0.0091(16) 0.043(2)
C64 0.059(2) 0.096(3) 0.055(2) -0.0013(18) 0.0026(16) 0.037(2)
C65 0.0529(19) 0.102(3) 0.0537(19) -0.0113(18) -0.0009(15) 0.034(2)
C66 0.084(3) 0.090(3) 0.055(2) -0.0111(18) -0.0091(18) 0.025(2)
C71A 0.084(3) 0.096(4) 0.083(3) 0.021(3) -0.018(3) -0.013(3)
C72A 0.098(4) 0.080(3) 0.076(3) 0.007(3) 0.002(3) -0.032(3)
C73A 0.140(5) 0.067(3) 0.087(4) 0.032(3) 0.014(4) 0.004(3)
C74A 0.137(6) 0.085(4) 0.152(6) -0.010(4) -0.012(5) 0.039(4)
C75A 0.099(4) 0.080(4) 0.116(5) 0.003(3) 0.031(4) -0.013(3)
C76A 0.095(4) 0.091(4) 0.071(3) 0.035(3) 0.002(3) -0.021(3)
C81A 0.075(4) 0.048(3) 0.162(7) 0.036(4) -0.015(4) 0.006(3)
C82A 0.085(4) 0.039(2) 0.105(5) -0.009(3) -0.021(3) 0.027(3)
C83A 0.106(5) 0.070(4) 0.090(4) -0.011(3) -0.001(3) 0.040(3)
C84A 0.079(4) 0.090(4) 0.122(5) 0.028(4) -0.016(4) 0.011(3)
C85A 0.085(4) 0.139(7) 0.134(6) 0.074(5) -0.051(4) -0.028(4)
C86A 0.117(6) 0.139(7) 0.135(6) 0.088(6) -0.028(5) 0.009(5)

loop_
_atom_type_symbol
_atom_type_description
_atom_type_scat_dispersion_real
_atom_type_scat_dispersion_imag
_atom_type_scat_source
C C 0.0033 0.0016 'International Tables Vol C Tables 4.2.6.8 and 6.1.1.4'
H H 0.0000 0.0000 'International Tables Vol C Tables 4.2.6.8 and 6.1.1.4'
N N 0.0061 0.0033 'International Tables Vol C Tables 4.2.6.8 and 6.1.1.4'
O O 0.0106 0.0060 'International Tables Vol C Tables 4.2.6.8 and 6.1.1.4'

loop_
_geom_angle_atom_site_label_1
_geom_angle_atom_site_label_2
_geom_angle_atom_site_label_3
_geom_angle
_geom_angle_site_symmetry_1
_geom_angle_site_symmetry_3
_geom_angle_publ_flag
O1 C1 N1 122.4(2) . . ?
O1 C1 N3 121.3(2) . . ?
N1 C1 N3 116.2(2) . . ?
N2 C2 N1 113.3(2) . . ?
N2 C2 H2A 108.9 . . ?
N1 C2 H2A 108.9 . . ?
N2 C2 H2B 108.9 . . ?
N1 C2 H2B 108.9 . . ?
H2A C2 H2B 107.7 . . ?
N2 C3 N3 112.5(2) . . ?
N2 C3 H3A 109.1 . . ?
N3 C3 H3A 109.1 . . ?
N2 C3 H3B 109.1 . . ?
N3 C3 H3B 109.1 . . ?
H3A C3 H3B 107.8 . . ?
N1 C4 C5 113.9(2) . . ?
N1 C4 H4A 108.8 . . ?
C5 C4 H4A 108.8 . . ?
N1 C4 H4B 108.8 . . ?
C5 C4 H4B 108.8 . . ?
H4A C4 H4B 107.7 . . ?
N4 C5 C6 122.7(2) . . ?
N4 C5 C4 117.3(2) . . ?
C6 C5 C4 119.9(2) . . ?
C7 C6 C5 118.8(2) . . ?
C7 C6 H6 120.6 . . ?
C5 C6 H6 120.6 . . ?
C8 C7 C6 119.1(2) . . ?
C8 C7 H7 120.5 . . ?
C6 C7 H7 120.5 . . ?
C7 C8 C9 118.8(2) . . ?
C7 C8 H8 120.6 . . ?
C9 C8 H8 120.6 . . ?
N4 C9 C8 122.8(2) . . ?
N4 C9 C10 117.3(2) . . ?
C8 C9 C10 119.9(2) . . ?
N5 C10 C9 114.3(2) . . ?
N5 C10 H10A 108.7 . . ?
C9 C10 H10A 108.7 . . ?
N5 C10 H10B 108.7 . . ?
C9 C10 H10B 108.7 . . ?
H10A C10 H10B 107.6 . . ?
O2 C11 N5 122.3(2) . . ?
O2 C11 N7 121.3(2) . . ?
N5 C11 N7 116.4(2) . . ?
N6 C12 N5 113.4(2) . . ?
N6 C12 H12A 108.9 . . ?
N5 C12 H12A 108.9 . . ?
N6 C12 H12B 108.9 . . ?
N5 C12 H12B 108.9 . . ?
H12A C12 H12B 107.7 . . ?
N6 C13 N7 112.5(2) . . ?
N6 C13 H13A 109.1 . . ?
N7 C13 H13A 109.1 . . ?
N6 C13 H13B 109.1 . . ?
N7 C13 H13B 109.1 . . ?
H13A C13 H13B 107.8 . . ?
N7 C14 C15 114.7(2) . . ?
N7 C14 H14A 108.6 . . ?
C15 C14 H14A 108.6 . . ?
N7 C14 H14B 108.6 . . ?
C15 C14 H14B 108.6 . . ?
H14A C14 H14B 107.6 . . ?
N8 C15 C16 123.0(3) . . ?
N8 C15 C14 116.5(2) . . ?
C16 C15 C14 120.4(3) . . ?
C17 C16 C15 118.9(3) . . ?
C17 C16 H16 120.6 . . ?
C15 C16 H16 120.6 . . ?
C16 C17 C18 118.8(3) . . ?
C16 C17 H17 120.6 . . ?
C18 C17 H17 120.6 . . ?
C17 C18 C19 119.1(3) . . ?
C17 C18 H18 120.4 . . ?
C19 C18 H18 120.4 . . ?
N8 C19 C18 122.7(3) . . ?
N8 C19 C20 116.1(2) . . ?
C18 C19 C20 121.2(3) . . ?
N3 C20 C19 114.0(2) . . ?
N3 C20 H20A 108.7 . . ?
C19 C20 H20A 108.7 . . ?
N3 C20 H20B 108.7 . . ?
C19 C20 H20B 108.7 . . ?
H20A C20 H20B 107.6 . . ?
N2 C21 C24 108.4(2) . . ?
N2 C21 C22 115.4(2) . . ?
C24 C21 C22 111.8(3) . . ?
N2 C21 C23 107.0(2) . . ?
C24 C21 C23 106.5(3) . . ?
C22 C21 C23 107.3(3) . . ?
C21 C22 H22A 109.5 . . ?
C21 C22 H22B 109.5 . . ?
H22A C22 H22B 109.5 . . ?
C21 C22 H22C 109.5 . . ?
H22A C22 H22C 109.5 . . ?
H22B C22 H22C 109.5 . . ?
C21 C23 H23A 109.5 . . ?
C21 C23 H23B 109.5 . . ?
H23A C23 H23B 109.5 . . ?
C21 C23 H23C 109.5 . . ?
H23A C23 H23C 109.5 . . ?
H23B C23 H23C 109.5 . . ?
C21 C24 H24A 109.5 . . ?
C21 C24 H24B 109.5 . . ?
H24A C24 H24B 109.5 . . ?
C21 C24 H24C 109.5 . . ?
H24A C24 H24C 109.5 . . ?
H24B C24 H24C 109.5 . . ?
O3 C29 N9 121.3(2) . . ?
O3 C29 N11 121.9(2) . . ?
N9 C29 N11 116.7(2) . . ?
N10 C30 N9 113.4(2) . . ?
N10 C30 H30A 108.9 . . ?
N9 C30 H30A 108.9 . . ?
N10 C30 H30B 108.9 . . ?
N9 C30 H30B 108.9 . . ?
H30A C30 H30B 107.7 . . ?
N10 C31 N11 112.3(2) . . ?
N10 C31 H31A 109.1 . . ?
N11 C31 H31A 109.1 . . ?
N10 C31 H31B 109.1 . . ?
N11 C31 H31B 109.1 . . ?
H31A C31 H31B 107.9 . . ?
N9 C32 C33 114.9(2) . . ?
N9 C32 H32A 108.5 . . ?
C33 C32 H32A 108.5 . . ?
N9 C32 H32B 108.5 . . ?
C33 C32 H32B 108.5 . . ?
H32A C32 H32B 107.5 . . ?
N12 C33 C34 121.2(4) . . ?
N12 C33 C32 117.5(3) . . ?
C34 C33 C32 121.2(4) . . ?
C33 C34 C35 116.9(4) . . ?
C33 C34 H34 121.6 . . ?
C35 C34 H34 121.6 . . ?
C36 C35 C34 120.7(4) . . ?
C36 C35 H35 119.6 . . ?
C34 C35 H35 119.6 . . ?
C35 C36 C37 119.4(5) . . ?
C35 C36 H36 120.3 . . ?
C37 C36 H36 120.3 . . ?
C36 C37 N12 122.7(4) . . ?
C36 C37 C38 119.6(4) . . ?
N12 C37 C38 117.6(3) . . ?
N13 C38 C37 114.6(2) . . ?
N13 C38 H38A 108.6 . . ?
C37 C38 H38A 108.6 . . ?
N13 C38 H38B 108.6 . . ?
C37 C38 H38B 108.6 . . ?
H38A C38 H38B 107.6 . . ?
O4 C39 N13 121.6(3) . . ?
O4 C39 N15 122.2(2) . . ?
N13 C39 N15 116.2(2) . . ?
N14 C40 N13 113.8(2) . . ?
N14 C40 H40A 108.8 . . ?
N13 C40 H40A 108.8 . . ?
N14 C40 H40B 108.8 . . ?
N13 C40 H40B 108.8 . . ?
H40A C40 H40B 107.7 . . ?
N14 C41 N15 112.8(3) . . ?
N14 C41 H41A 109.0 . . ?
N15 C41 H41A 109.0 . . ?
N14 C41 H41B 109.0 . . ?
N15 C41 H41B 109.0 . . ?
H41A C41 H41B 107.8 . . ?
N15 C42 C43 114.7(2) . . ?
N15 C42 H42A 108.6 . . ?
C43 C42 H42A 108.6 . . ?
N15 C42 H42B 108.6 . . ?
C43 C42 H42B 108.6 . . ?
H42A C42 H42B 107.6 . . ?
N16 C43 C44 122.7(2) . . ?
N16 C43 C42 116.7(2) . . ?
C44 C43 C42 120.6(2) . . ?
C45 C44 C43 119.2(2) . . ?
C45 C44 H44 120.4 . . ?
C43 C44 H44 120.4 . . ?
C44 C45 C46 118.7(2) . . ?
C44 C45 H45 120.7 . . ?
C46 C45 H45 120.7 . . ?
C45 C46 C47 119.2(2) . . ?
C45 C46 H46 120.4 . . ?
C47 C46 H46 120.4 . . ?
N16 C47 C46 122.9(2) . . ?
N16 C47 C48 116.6(2) . . ?
C46 C47 C48 120.5(2) . . ?
N11 C48 C47 115.1(2) . . ?
N11 C48 H48A 108.5 . . ?
C47 C48 H48A 108.5 . . ?
N11 C48 H48B 108.5 . . ?
C47 C48 H48B 108.5 . . ?
H48A C48 H48B 107.5 . . ?
N10 C49 C52 108.9(2) . . ?
N10 C49 C51 106.8(2) . . ?
C52 C49 C51 109.2(3) . . ?
N10 C49 C50 114.4(2) . . ?
C52 C49 C50 109.5(3) . . ?
C51 C49 C50 107.9(2) . . ?
C49 C50 H50A 109.5 . . ?
C49 C50 H50B 109.5 . . ?
H50A C50 H50B 109.5 . . ?
C49 C50 H50C 109.5 . . ?
H50A C50 H50C 109.5 . . ?
H50B C50 H50C 109.5 . . ?
C49 C51 H51A 109.5 . . ?
C49 C51 H51B 109.5 . . ?
H51A C51 H51B 109.5 . . ?
C49 C51 H51C 109.5 . . ?
H51A C51 H51C 109.5 . . ?
H51B C51 H51C 109.5 . . ?
C49 C52 H52A 109.5 . . ?
C49 C52 H52B 109.5 . . ?
H52A C52 H52B 109.5 . . ?
C49 C52 H52C 109.5 . . ?
H52A C52 H52C 109.5 . . ?
H52B C52 H52C 109.5 . . ?
N6 C25A C28A 108.8(6) . . ?
N6 C25A C26A 116.0(3) . . ?
C28A C25A C26A 114.4(6) . . ?
N6 C25A C27A 104.5(3) . . ?
C28A C25A C27A 107.0(5) . . ?
C26A C25A C27A 105.2(3) . . ?
C25A C26A H26A 109.5 . . ?
C25A C26A H26B 109.5 . . ?
H26A C26A H26B 109.5 . . ?
C25A C26A H26C 109.5 . . ?
H26A C26A H26C 109.5 . . ?
H26B C26A H26C 109.5 . . ?
C25A C27A H27A 109.5 . . ?
C25A C27A H27B 109.5 . . ?
H27A C27A H27B 109.5 . . ?
C25A C27A H27C 109.5 . . ?
H27A C27A H27C 109.5 . . ?
H27B C27A H27C 109.5 . . ?
C25A C28A H28A 109.5 . . ?
C25A C28A H28B 109.5 . . ?
H28A C28A H28B 109.5 . . ?
C25A C28A H28C 109.5 . . ?
H28A C28A H28C 109.5 . . ?
H28B C28A H28C 109.5 . . ?
H26D C26B H26E 109.5 . . ?
H26D C26B H26F 109.5 . . ?
H26E C26B H26F 109.5 . . ?
H27D C27B H27E 109.5 . . ?
H27D C27B H27F 109.5 . . ?
H27E C27B H27F 109.5 . . ?
H28D C28B H28E 109.5 . . ?
H28D C28B H28F 109.5 . . ?
H28E C28B H28F 109.5 . . ?
C56A C53A N14 110.8(6) . . ?
C56A C53A C55A 111.2(7) . . ?
N14 C53A C55A 106.8(7) . . ?
C56A C53A C54A 113.2(6) . . ?
N14 C53A C54A 113.3(3) . . ?
C55A C53A C54A 101.0(6) . . ?
C53A C54A H54A 109.5 . . ?
C53A C54A H54B 109.5 . . ?
H54A C54A H54B 109.5 . . ?
C53A C54A H54C 109.5 . . ?
H54A C54A H54C 109.5 . . ?
H54B C54A H54C 109.5 . . ?
C53A C55A H55A 109.5 . . ?
C53A C55A H55B 109.5 . . ?
H55A C55A H55B 109.5 . . ?
C53A C55A H55C 109.5 . . ?
H55A C55A H55C 109.5 . . ?
H55B C55A H55C 109.5 . . ?
C53A C56A H56A 109.5 . . ?
C53A C56A H56B 109.5 . . ?
H56A C56A H56B 109.5 . . ?
C53A C56A H56C 109.5 . . ?
H56A C56A H56C 109.5 . . ?
H56B C56A H56C 109.5 . . ?
H54D C54B H54E 109.5 . . ?
H54D C54B H54F 109.5 . . ?
H54E C54B H54F 109.5 . . ?
H55D C55B H55E 109.5 . . ?
H55D C55B H55F 109.5 . . ?
H55E C55B H55F 109.5 . . ?
H56D C56B H56E 109.5 . . ?
H56D C56B H56F 109.5 . . ?
H56E C56B H56F 109.5 . . ?
C1 N1 C4 119.8(2) . . ?
C1 N1 C2 123.4(2) . . ?
C4 N1 C2 116.6(2) . . ?
C3 N2 C2 107.6(2) . . ?
C3 N2 C21 118.4(2) . . ?
C2 N2 C21 117.1(2) . . ?
C1 N3 C20 117.7(2) . . ?
C1 N3 C3 120.0(2) . . ?
C20 N3 C3 119.0(2) . . ?
C5 N4 C9 117.76(19) . . ?
C11 N5 C10 119.9(2) . . ?
C11 N5 C12 122.4(2) . . ?
C10 N5 C12 117.4(2) . . ?
C12 N6 C13 107.8(2) . . ?
C12 N6 C25A 117.5(3) . . ?
C13 N6 C25A 118.7(3) . . ?
C11 N7 C14 117.8(2) . . ?
C11 N7 C13 121.2(2) . . ?
C14 N7 C13 119.5(2) . . ?
C15 N8 C19 117.5(2) . . ?
C29 N9 C32 118.5(2) . . ?
C29 N9 C30 122.9(2) . . ?
C32 N9 C30 118.0(2) . . ?
C31 N10 C30 107.1(2) . . ?
C31 N10 C49 119.3(2) . . ?
C30 N10 C49 116.1(2) . . ?
C29 N11 C48 118.0(2) . . ?
C29 N11 C31 119.3(2) . . ?
C48 N11 C31 119.1(2) . . ?
C33 N12 C37 119.0(3) . . ?
C39 N13 C38 118.7(2) . . ?
C39 N13 C40 119.9(3) . . ?
C38 N13 C40 120.8(2) . . ?
C40 N14 C41 106.8(2) . . ?
C40 N14 C53A 116.5(3) . . ?
C41 N14 C53A 119.0(3) . . ?
C39 N15 C42 118.2(2) . . ?
C39 N15 C41 122.9(2) . . ?
C42 N15 C41 117.7(2) . . ?
C47 N16 C43 117.4(2) . . ?
H5A O5 H5B 106(3) . . ?
H6A O6 H6B 107(3) . . ?
C62 C61 C66 119.4(3) . . ?
C62 C61 H61 120.3 . . ?
C66 C61 H61 120.3 . . ?
C61 C62 C63 120.8(3) . . ?
C61 C62 H62 119.6 . . ?
C63 C62 H62 119.6 . . ?
C64 C63 C62 120.4(4) . . ?
C64 C63 H63 119.8 . . ?
C62 C63 H63 119.8 . . ?
C65 C64 C63 120.2(3) . . ?
C65 C64 H64 119.9 . . ?
C63 C64 H64 119.9 . . ?
C64 C65 C66 120.2(3) . . ?
C64 C65 H65 119.9 . . ?
C66 C65 H65 119.9 . . ?
C65 C66 C61 119.1(4) . . ?
C65 C66 H66 120.4 . . ?
C61 C66 H66 120.4 . . ?

loop_
_geom_bond_atom_site_label_1
_geom_bond_atom_site_label_2
_geom_bond_distance
_geom_bond_site_symmetry_2
_geom_bond_publ_flag
C1 O1 1.238(3) . ?
C1 N1 1.354(3) . ?
C1 N3 1.362(3) . ?
C2 N2 1.438(4) . ?
C2 N1 1.467(3) . ?
C2 H2A 0.9900 . ?
C2 H2B 0.9900 . ?
C3 N2 1.434(4) . ?
C3 N3 1.464(3) . ?
C3 H3A 0.9900 . ?
C3 H3B 0.9900 . ?
C4 N1 1.450(3) . ?
C4 C5 1.510(3) . ?
C4 H4A 0.9900 . ?
C4 H4B 0.9900 . ?
C5 N4 1.335(3) . ?
C5 C6 1.385(3) . ?
C6 C7 1.377(4) . ?
C6 H6 0.9500 . ?
C7 C8 1.372(4) . ?
C7 H7 0.9500 . ?
C8 C9 1.384(3) . ?
C8 H8 0.9500 . ?
C9 N4 1.339(3) . ?
C9 C10 1.512(3) . ?
C10 N5 1.446(3) . ?
C10 H10A 0.9900 . ?
C10 H10B 0.9900 . ?
C11 O2 1.238(3) . ?
C11 N5 1.354(3) . ?
C11 N7 1.362(3) . ?
C12 N6 1.428(4) . ?
C12 N5 1.466(3) . ?
C12 H12A 0.9900 . ?
C12 H12B 0.9900 . ?
C13 N6 1.441(4) . ?
C13 N7 1.463(3) . ?
C13 H13A 0.9900 . ?
C13 H13B 0.9900 . ?
C14 N7 1.458(3) . ?
C14 C15 1.509(4) . ?
C14 H14A 0.9900 . ?
C14 H14B 0.9900 . ?
C15 N8 1.336(4) . ?
C15 C16 1.390(4) . ?
C16 C17 1.371(5) . ?
C16 H16 0.9500 . ?
C17 C18 1.378(5) . ?
C17 H17 0.9500 . ?
C18 C19 1.385(4) . ?
C18 H18 0.9500 . ?
C19 N8 1.339(4) . ?
C19 C20 1.507(4) . ?
C20 N3 1.455(3) . ?
C20 H20A 0.9900 . ?
C20 H20B 0.9900 . ?
C21 N2 1.492(3) . ?
C21 C24 1.501(4) . ?
C21 C22 1.515(4) . ?
C21 C23 1.530(4) . ?
C22 H22A 0.9800 . ?
C22 H22B 0.9800 . ?
C22 H22C 0.9800 . ?
C23 H23A 0.9800 . ?
C23 H23B 0.9800 . ?
C23 H23C 0.9800 . ?
C24 H24A 0.9800 . ?
C24 H24B 0.9800 . ?
C24 H24C 0.9800 . ?
C29 O3 1.236(3) . ?
C29 N9 1.362(3) . ?
C29 N11 1.365(3) . ?
C30 N10 1.441(4) . ?
C30 N9 1.464(4) . ?
C30 H30A 0.9900 . ?
C30 H30B 0.9900 . ?
C31 N10 1.436(3) . ?
C31 N11 1.469(3) . ?
C31 H31A 0.9900 . ?
C31 H31B 0.9900 . ?
C32 N9 1.450(4) . ?
C32 C33 1.515(5) . ?
C32 H32A 0.9900 . ?
C32 H32B 0.9900 . ?
C33 N12 1.327(4) . ?
C33 C34 1.410(5) . ?
C34 C35 1.411(7) . ?
C34 H34 0.9500 . ?
C35 C36 1.336(7) . ?
C35 H35 0.9500 . ?
C36 C37 1.346(5) . ?
C36 H36 0.9500 . ?
C37 N12 1.360(4) . ?
C37 C38 1.513(5) . ?
C38 N13 1.428(4) . ?
C38 H38A 0.9900 . ?
C38 H38B 0.9900 . ?
C39 O4 1.242(3) . ?
C39 N13 1.354(3) . ?
C39 N15 1.360(4) . ?
C40 N14 1.416(4) . ?
C40 N13 1.480(4) . ?
C40 H40A 0.9900 . ?
C40 H40B 0.9900 . ?
C41 N14 1.431(4) . ?
C41 N15 1.470(3) . ?
C41 H41A 0.9900 . ?
C41 H41B 0.9900 . ?
C42 N15 1.446(3) . ?
C42 C43 1.513(3) . ?
C42 H42A 0.9900 . ?
C42 H42B 0.9900 . ?
C43 N16 1.349(3) . ?
C43 C44 1.387(3) . ?
C44 C45 1.376(4) . ?
C44 H44 0.9500 . ?
C45 C46 1.377(4) . ?
C45 H45 0.9500 . ?
C46 C47 1.386(3) . ?
C46 H46 0.9500 . ?
C47 N16 1.342(3) . ?
C47 C48 1.515(3) . ?
C48 N11 1.456(3) . ?
C48 H48A 0.9900 . ?
C48 H48B 0.9900 . ?
C49 N10 1.494(4) . ?
C49 C52 1.502(5) . ?
C49 C51 1.529(4) . ?
C49 C50 1.546(4) . ?
C50 H50A 0.9800 . ?
C50 H50B 0.9800 . ?
C50 H50C 0.9800 . ?
C51 H51A 0.9800 . ?
C51 H51B 0.9800 . ?
C51 H51C 0.9800 . ?
C52 H52A 0.9800 . ?
C52 H52B 0.9800 . ?
C52 H52C 0.9800 . ?
C25A N6 1.484(4) . ?
C25A C28A 1.499(6) . ?
C25A C26A 1.521(5) . ?
C25A C27A 1.581(5) . ?
C26A H26A 0.9800 . ?
C26A H26B 0.9800 . ?
C26A H26C 0.9800 . ?
C27A H27A 0.9800 . ?
C27A H27B 0.9800 . ?
C27A H27C 0.9800 . ?
C28A H28A 0.9800 . ?
C28A H28B 0.9800 . ?
C28A H28C 0.9800 . ?
C26B H26D 0.9800 . ?
C26B H26E 0.9800 . ?
C26B H26F 0.9800 . ?
C27B H27D 0.9800 . ?
C27B H27E 0.9800 . ?
C27B H27F 0.9800 . ?
C28B H28D 0.9800 . ?
C28B H28E 0.9800 . ?
C28B H28F 0.9800 . ?
C53A C56A 1.440(10) . ?
C53A N14 1.481(4) . ?
C53A C55A 1.551(9) . ?
C53A C54A 1.622(7) . ?
C54A H54A 0.9800 . ?
C54A H54B 0.9800 . ?
C54A H54C 0.9800 . ?
C55A H55A 0.9800 . ?
C55A H55B 0.9800 . ?
C55A H55C 0.9800 . ?
C56A H56A 0.9800 . ?
C56A H56B 0.9800 . ?
C56A H56C 0.9800 . ?
C54B H54D 0.9800 . ?
C54B H54E 0.9800 . ?
C54B H54F 0.9800 . ?
C55B H55D 0.9800 . ?
C55B H55E 0.9800 . ?
C55B H55F 0.9800 . ?
C56B H56D 0.9800 . ?
C56B H56E 0.9800 . ?
C56B H56F 0.9800 . ?
O5 H5A 0.88(2) . ?
O5 H5B 0.87(2) . ?
O6 H6A 0.87(2) . ?
O6 H6B 0.87(2) . ?
C61 C62 1.357(5) . ?
C61 C66 1.404(5) . ?
C61 H61 0.9500 . ?
C62 C63 1.374(5) . ?
C62 H62 0.9500 . ?
C63 C64 1.373(5) . ?
C63 H63 0.9500 . ?
C64 C65 1.357(5) . ?
C64 H64 0.9500 . ?
C65 C66 1.398(5) . ?
C65 H65 0.9500 . ?
C66 H66 0.9500 . ?
C71A C72A 1.3900 . ?
C71A C76A 1.3900 . ?
C71A H71A 0.9500 . ?
C72A C73A 1.3900 . ?
C72A H72A 0.9500 . ?
C73A C74A 1.3900 . ?
C73A H73A 0.9500 . ?
C74A C75A 1.3900 . ?
C74A H74A 0.9500 . ?
C75A C76A 1.3900 . ?
C75A H75A 0.9500 . ?
C76A H76A 0.9500 . ?
C71B C72B 1.3900 . ?
C71B C76B 1.3900 . ?
C71B H71B 0.9500 . ?
C72B C73B 1.3900 . ?
C72B H72B 0.9500 . ?
C73B C74B 1.3900 . ?
C73B H73B 0.9500 . ?
C74B C75B 1.3900 . ?
C74B H74B 0.9500 . ?
C75B C76B 1.3900 . ?
C75B H75B 0.9500 . ?
C76B H76B 0.9500 . ?
C81A C82A 1.3900 . ?
C81A C86A 1.3900 . ?
C81A H81A 0.9500 . ?
C82A C83A 1.3900 . ?
C82A H82A 0.9500 . ?
C83A C84A 1.3900 . ?
C83A H83A 0.9500 . ?
C84A C85A 1.3900 . ?
C84A H84A 0.9500 . ?
C85A C86A 1.3900 . ?
C85A H85A 0.9500 . ?
C86A H86A 0.9500 . ?
C81B C82B 1.3900 . ?
C81B C86B 1.3900 . ?
C81B H81B 0.9500 . ?
C82B C83B 1.3900 . ?
C82B H82B 0.9500 . ?
C83B C84B 1.3900 . ?
C83B H83B 0.9500 . ?
C84B C85B 1.3900 . ?
C84B H84B 0.9500 . ?
C85B C86B 1.3900 . ?
C85B H85B 0.9500 . ?
C86B H86B 0.9500 . ?

loop_
_geom_hbond_atom_site_label_D
_geom_hbond_atom_site_label_H
_geom_hbond_atom_site_label_A
_geom_hbond_distance_DH
_geom_hbond_distance_HA
_geom_hbond_distance_DA
_geom_hbond_angle_DHA
_geom_hbond_site_symmetry_A
O5 H5A O1 0.88(2) 1.95(2) 2.817(3) 167(4) .
O5 H5B O4 0.87(2) 1.98(2) 2.850(3) 175(3) .
O6 H6A O2 0.87(2) 1.93(2) 2.800(3) 172(3) .
O6 H6B O3 0.87(2) 1.95(2) 2.823(3) 173(3) .

loop_
_geom_torsion_atom_site_label_1
_geom_torsion_atom_site_label_2
_geom_torsion_atom_site_label_3
_geom_torsion_atom_site_label_4
_geom_torsion
_geom_torsion_site_symmetry_1
_geom_torsion_site_symmetry_2
_geom_torsion_site_symmetry_3
_geom_torsion_site_symmetry_4
_geom_torsion_publ_flag
N1 C4 C5 N4 43.1(3) . . . . ?
N1 C4 C5 C6 -137.8(2) . . . . ?
N4 C5 C6 C7 0.1(4) . . . . ?
C4 C5 C6 C7 -178.9(3) . . . . ?
C5 C6 C7 C8 -0.6(4) . . . . ?
C6 C7 C8 C9 0.7(4) . . . . ?
C7 C8 C9 N4 -0.2(4) . . . . ?
C7 C8 C9 C10 178.2(3) . . . . ?
N4 C9 C10 N5 -42.0(3) . . . . ?
C8 C9 C10 N5 139.5(2) . . . . ?
N7 C14 C15 N8 -50.4(3) . . . . ?
N7 C14 C15 C16 131.3(3) . . . . ?
N8 C15 C16 C17 0.4(4) . . . . ?
C14 C15 C16 C17 178.5(3) . . . . ?
C15 C16 C17 C18 -0.8(4) . . . . ?
C16 C17 C18 C19 0.9(4) . . . . ?
C17 C18 C19 N8 -0.6(4) . . . . ?
C17 C18 C19 C20 179.9(3) . . . . ?
N8 C19 C20 N3 50.5(3) . . . . ?
C18 C19 C20 N3 -129.9(3) . . . . ?
N9 C32 C33 N12 37.1(3) . . . . ?
N9 C32 C33 C34 -145.5(3) . . . . ?
N12 C33 C34 C35 0.1(4) . . . . ?
C32 C33 C34 C35 -177.2(3) . . . . ?
C33 C34 C35 C36 0.4(6) . . . . ?
C34 C35 C36 C37 -1.2(6) . . . . ?
C35 C36 C37 N12 1.5(5) . . . . ?
C35 C36 C37 C38 179.1(3) . . . . ?
C36 C37 C38 N13 140.2(3) . . . . ?
N12 C37 C38 N13 -42.0(3) . . . . ?
N15 C42 C43 N16 44.8(3) . . . . ?
N15 C42 C43 C44 -138.1(2) . . . . ?
N16 C43 C44 C45 -0.4(4) . . . . ?
C42 C43 C44 C45 -177.4(2) . . . . ?
C43 C44 C45 C46 0.7(4) . . . . ?
C44 C45 C46 C47 -0.6(4) . . . . ?
C45 C46 C47 N16 0.3(4) . . . . ?
C45 C46 C47 C48 178.1(2) . . . . ?
N16 C47 C48 N11 -48.8(3) . . . . ?
C46 C47 C48 N11 133.2(2) . . . . ?
O1 C1 N1 C4 -5.6(3) . . . . ?
N3 C1 N1 C4 177.4(2) . . . . ?
O1 C1 N1 C2 -179.4(2) . . . . ?
N3 C1 N1 C2 3.6(3) . . . . ?
C5 C4 N1 C1 -119.5(2) . . . . ?
C5 C4 N1 C2 54.7(3) . . . . ?
N2 C2 N1 C1 -24.2(4) . . . . ?
N2 C2 N1 C4 161.8(2) . . . . ?
N3 C3 N2 C2 -57.9(3) . . . . ?
N3 C3 N2 C21 77.7(3) . . . . ?
N1 C2 N2 C3 49.8(3) . . . . ?
N1 C2 N2 C21 -86.5(3) . . . . ?
C24 C21 N2 C3 51.9(3) . . . . ?
C22 C21 N2 C3 -74.2(4) . . . . ?
C23 C21 N2 C3 166.4(3) . . . . ?
C24 C21 N2 C2 -176.6(3) . . . . ?
C22 C21 N2 C2 57.2(4) . . . . ?
C23 C21 N2 C2 -62.1(3) . . . . ?
O1 C1 N3 C20 12.3(4) . . . . ?
N1 C1 N3 C20 -170.7(2) . . . . ?
O1 C1 N3 C3 171.4(2) . . . . ?
N1 C1 N3 C3 -11.6(3) . . . . ?
C19 C20 N3 C1 66.1(3) . . . . ?
C19 C20 N3 C3 -93.2(3) . . . . ?
N2 C3 N3 C1 40.6(3) . . . . ?
N2 C3 N3 C20 -160.6(2) . . . . ?
C6 C5 N4 C9 0.4(4) . . . . ?
C4 C5 N4 C9 179.4(2) . . . . ?
C8 C9 N4 C5 -0.3(4) . . . . ?
C10 C9 N4 C5 -178.8(2) . . . . ?
O2 C11 N5 C10 5.3(4) . . . . ?
N7 C11 N5 C10 -177.2(2) . . . . ?
O2 C11 N5 C12 179.0(2) . . . . ?
N7 C11 N5 C12 -3.5(3) . . . . ?
C9 C10 N5 C11 113.4(3) . . . . ?
C9 C10 N5 C12 -60.6(3) . . . . ?
N6 C12 N5 C11 27.8(4) . . . . ?
N6 C12 N5 C10 -158.4(2) . . . . ?
N5 C12 N6 C13 -52.4(3) . . . . ?
N5 C12 N6 C25A 85.0(3) . . . . ?
N7 C13 N6 C12 55.8(3) . . . . ?
N7 C13 N6 C25A -80.9(3) . . . . ?
C28A C25A N6 C12 178.6(5) . . . . ?
C26A C25A N6 C12 -50.7(4) . . . . ?
C27A C25A N6 C12 64.6(3) . . . . ?
C28A C25A N6 C13 -48.8(5) . . . . ?
C26A C25A N6 C13 81.9(4) . . . . ?
C27A C25A N6 C13 -162.8(3) . . . . ?
O2 C11 N7 C14 -9.1(4) . . . . ?
N5 C11 N7 C14 173.4(2) . . . . ?
O2 C11 N7 C13 -175.2(2) . . . . ?
N5 C11 N7 C13 7.3(4) . . . . ?
C15 C14 N7 C11 -67.7(3) . . . . ?
C15 C14 N7 C13 98.7(3) . . . . ?
N6 C13 N7 C11 -34.9(4) . . . . ?
N6 C13 N7 C14 159.2(3) . . . . ?
C16 C15 N8 C19 0.0(4) . . . . ?
C14 C15 N8 C19 -178.2(2) . . . . ?
C18 C19 N8 C15 0.1(4) . . . . ?
C20 C19 N8 C15 179.7(2) . . . . ?
O3 C29 N9 C32 9.5(4) . . . . ?
N11 C29 N9 C32 -173.6(2) . . . . ?
O3 C29 N9 C30 180.0(2) . . . . ?
N11 C29 N9 C30 -3.1(4) . . . . ?
C33 C32 N9 C29 79.7(3) . . . . ?
C33 C32 N9 C30 -91.3(3) . . . . ?
N10 C30 N9 C29 24.2(4) . . . . ?
N10 C30 N9 C32 -165.2(2) . . . . ?
N11 C31 N10 C30 59.3(3) . . . . ?
N11 C31 N10 C49 -75.2(3) . . . . ?
N9 C30 N10 C31 -50.7(3) . . . . ?
N9 C30 N10 C49 85.4(3) . . . . ?
C52 C49 N10 C31 -40.8(3) . . . . ?
C51 C49 N10 C31 -158.6(3) . . . . ?
C50 C49 N10 C31 82.1(3) . . . . ?
C52 C49 N10 C30 -171.4(2) . . . . ?
C51 C49 N10 C30 70.8(3) . . . . ?
C50 C49 N10 C30 -48.5(3) . . . . ?
O3 C29 N11 C48 -13.1(4) . . . . ?
N9 C29 N11 C48 169.9(2) . . . . ?
O3 C29 N11 C31 -171.5(2) . . . . ?
N9 C29 N11 C31 11.5(3) . . . . ?
C47 C48 N11 C29 -68.4(3) . . . . ?
C47 C48 N11 C31 90.1(3) . . . . ?
N10 C31 N11 C29 -41.5(4) . . . . ?
N10 C31 N11 C48 160.3(2) . . . . ?
C34 C33 N12 C37 0.1(4) . . . . ?
C32 C33 N12 C37 177.5(2) . . . . ?
C36 C37 N12 C33 -0.9(4) . . . . ?
C38 C37 N12 C33 -178.6(2) . . . . ?
O4 C39 N13 C38 -4.0(4) . . . . ?
N15 C39 N13 C38 178.6(2) . . . . ?
O4 C39 N13 C40 -175.9(2) . . . . ?
N15 C39 N13 C40 6.7(4) . . . . ?
C37 C38 N13 C39 -74.1(3) . . . . ?
C37 C38 N13 C40 97.7(3) . . . . ?
N14 C40 N13 C39 -36.0(4) . . . . ?
N14 C40 N13 C38 152.3(3) . . . . ?
N13 C40 N14 C41 57.5(3) . . . . ?
N13 C40 N14 C53A -78.3(3) . . . . ?
N15 C41 N14 C40 -52.9(3) . . . . ?
N15 C41 N14 C53A 81.6(4) . . . . ?
C56A C53A N14 C40 174.4(6) . . . . ?
C55A C53A N14 C40 -64.3(6) . . . . ?
C54A C53A N14 C40 45.9(6) . . . . ?
C56A C53A N14 C41 44.2(7) . . . . ?
C55A C53A N14 C41 165.4(5) . . . . ?
C54A C53A N14 C41 -84.3(6) . . . . ?
O4 C39 N15 C42 12.3(4) . . . . ?
N13 C39 N15 C42 -170.4(2) . . . . ?
O4 C39 N15 C41 179.6(2) . . . . ?
N13 C39 N15 C41 -3.0(4) . . . . ?
C43 C42 N15 C39 70.6(3) . . . . ?
C43 C42 N15 C41 -97.4(3) . . . . ?
N14 C41 N15 C39 27.7(4) . . . . ?
N14 C41 N15 C42 -164.9(2) . . . . ?
C46 C47 N16 C43 0.0(3) . . . . ?
C48 C47 N16 C43 -178.0(2) . . . . ?
C44 C43 N16 C47 0.1(3) . . . . ?
C42 C43 N16 C47 177.2(2) . . . . ?
